data_4310506
loop_
_publ_author_name
'Yan-Dan Chen'
'Yong-Hai Qin'
'Li-Yi Zhang'
'Lin-Xi Shi'
'Zhong-Ning Chen'

_publ_contact_author
;
Zhong-Ning Chen
Fujian Institute of Research on the Structure of Matter, 
Chinese Academy of Sciences, Fuzhou, Fujian 350002, China.
;
_publ_contact_author_email '  czn@ms.fjirsm.ac.cn '
_publ_section_title
;
 Luminescent Heterotrinuclear Complexes with Pt(diimine)(dithiolate) and
 Metal Diphosphine as Components
;
_journal_name_full 'Inorganic Chemistry'
_journal_page_first 1197
_journal_page_last 1205
_journal_paper_doi 10.1021/ic034848a
_journal_volume 43
_journal_year 2004
_chemical_formula_sum 'C71 H61 Ag2 F12 N3 P4 Pt S2 Sb2'
_chemical_formula_weight 2026.56
_chemical_name_systematic
;
 ?
;
_space_group_IT_number 2
_symmetry_cell_setting triclinic
_symmetry_space_group_name_Hall '-P 1'
_symmetry_space_group_name_H-M 'P -1'
_atom_sites_solution_hydrogens geom
_atom_sites_solution_primary direct
_atom_sites_solution_secondary difmap
_audit_creation_method SHELXL-97
_cell_angle_alpha 92.1060(10)
_cell_angle_beta 106.10
_cell_angle_gamma 111.31
_cell_formula_units_Z 2
_cell_length_a 12.9887(2)
_cell_length_b 14.6457(2)
_cell_length_c 22.38830(10)
_cell_measurement_reflns_used 7625
_cell_measurement_temperature 293(2)
_cell_measurement_theta_max 25.25
_cell_measurement_theta_min .96
_cell_volume 3766.82(8)
_computing_cell_refinement 'Siemens SMART & SAINT'
_computing_data_collection 'Siemens SMART'
_computing_data_reduction 'Siemens XPREP'
_computing_molecular_graphics 'Bruker SHELXTL'
_computing_publication_material 'Bruker SHELXTL'
_computing_structure_refinement 'Siemens SHELXTL'
_computing_structure_solution 'Siemens SHELXTL'
_diffrn_ambient_temperature 293(2)
_diffrn_measured_fraction_theta_full 0.962
_diffrn_measured_fraction_theta_max 0.962
_diffrn_measurement_device_type 'Siemens SMART CCD'
_diffrn_measurement_method 'phi and omega scans'
_diffrn_radiation_monochromator graphite
_diffrn_radiation_source 'fine-focus sealed tube'
_diffrn_radiation_type MoK\a
_diffrn_radiation_wavelength 0.71073
_diffrn_reflns_av_R_equivalents 0.0389
_diffrn_reflns_av_sigmaI/netI 0.0639
_diffrn_reflns_limit_h_max 14
_diffrn_reflns_limit_h_min -15
_diffrn_reflns_limit_k_max 17
_diffrn_reflns_limit_k_min -16
_diffrn_reflns_limit_l_max 24
_diffrn_reflns_limit_l_min -26
_diffrn_reflns_number 19544
_diffrn_reflns_theta_full 25.25
_diffrn_reflns_theta_max 25.25
_diffrn_reflns_theta_min 0.96
_diffrn_standards_decay_% 0
_diffrn_standards_interval_count 0
_diffrn_standards_interval_time .
_diffrn_standards_number 0
_exptl_absorpt_coefficient_mu 3.281
_exptl_absorpt_correction_T_max 1.0000
_exptl_absorpt_correction_T_min .6054
_exptl_absorpt_correction_type empirical
_exptl_absorpt_process_details 'SADABS (Sheldrick, 1996)'
_exptl_crystal_colour 'orange yellow'
_exptl_crystal_density_diffrn 1.787
_exptl_crystal_density_method 'not measured'
_exptl_crystal_description cuboid
_exptl_crystal_F_000 1964
_exptl_crystal_size_max .62
_exptl_crystal_size_mid .24
_exptl_crystal_size_min .22
_refine_diff_density_max 1.426
_refine_diff_density_min -1.615
_refine_diff_density_rms 0.180
_refine_ls_extinction_method none
_refine_ls_goodness_of_fit_ref 1.156
_refine_ls_hydrogen_treatment mixed
_refine_ls_matrix_type full
_refine_ls_number_parameters 873
_refine_ls_number_reflns 13127
_refine_ls_number_restraints 0
_refine_ls_restrained_S_all 1.156
_refine_ls_R_factor_all 0.1071
_refine_ls_R_factor_gt 0.0687
_refine_ls_shift/su_max 0.005
_refine_ls_shift/su_mean 0.000
_refine_ls_structure_factor_coef Fsqd
_refine_ls_weighting_details 'calc w=1/[\s^2^(Fo^2^)+(0.0571P)^2^+23.8148P] where P=(Fo^2^+2Fc^2^)/3'
_refine_ls_weighting_scheme calc
_refine_ls_wR_factor_gt 0.1439
_refine_ls_wR_factor_ref 0.1717
_reflns_number_gt 9489
_reflns_number_total 13127
_reflns_threshold_expression >2sigma(I)
_cod_data_source_file ic034848asi20031125_072525_5.cif
_cod_data_source_block 6_(Compound9)
_cod_depositor_comments
;
The following automatic conversions were performed:
'_symmetry_cell_setting' value 'Triclinic' changed to 'triclinic'
according to '/home/saulius/struct/CIF-dictionaries/cif_core.dic'
dictionary named 'cif_core.dic' version 2.4.1 from 2010-06-29.

Automatic conversion script
Id: cif_fix_enum 1527 2010-12-29 10:47:43Z saulius 
;
_cod_original_cell_volume 3766.99(8)
_cod_database_code 4310506

loop_
_symmetry_equiv_pos_as_xyz
'x, y, z'
'-x, -y, -z'

loop_
_atom_site_label
_atom_site_type_symbol
_atom_site_fract_x
_atom_site_fract_y
_atom_site_fract_z
_atom_site_U_iso_or_equiv
_atom_site_adp_type
_atom_site_occupancy
_atom_site_symmetry_multiplicity
_atom_site_calc_flag
_atom_site_refinement_flags
_atom_site_disorder_assembly
_atom_site_disorder_group
Pt Pt 0.54970(4) 0.57329(3) -0.39989(2) 0.04933(15) Uani 1 1 d . . .
Ag1 Ag 0.55480(8) 0.58497(7) -0.24082(5) 0.0553(3) Uani 0.95 1 d P . .
Ag1' Ag 0.5697(15) 0.6451(11) -0.2710(8) 0.045(4) Uani 0.05 1 d P . .
Ag2 Ag 0.66219(7) 0.46666(6) -0.29177(4) 0.0464(2) Uani 1 1 d . . .
Sb1 Sb 0.21504(9) 0.76233(7) 0.47201(5) 0.0821(3) Uani 1 1 d . . .
Sb2 Sb 0.77824(14) 0.97018(9) 0.15456(8) 0.1352(6) Uani 1 1 d . . .
S1 S 0.4103(3) 0.5609(3) -0.35455(16) 0.0649(8) Uani 1 1 d . . .
S2 S 0.5001(2) 0.4076(2) -0.40518(13) 0.0502(7) Uani 1 1 d . . .
P1 P 0.4701(3) 0.4455(2) -0.18668(14) 0.0493(7) Uani 1 1 d . . .
P2 P 0.5707(2) 0.31625(19) -0.24497(13) 0.0419(6) Uani 1 1 d . . .
P3 P 0.7277(3) 0.7407(2) -0.21123(15) 0.0568(8) Uani 1 1 d . . .
P4 P 0.8455(2) 0.61452(19) -0.25568(12) 0.0401(6) Uani 1 1 d . . .
F1 F 0.3391(10) 0.8798(7) 0.4779(6) 0.127(4) Uani 1 1 d . . .
F2 F 0.0919(11) 0.6476(8) 0.4716(7) 0.177(6) Uani 1 1 d . . .
F3 F 0.1328(11) 0.8336(9) 0.4862(8) 0.169(5) Uani 1 1 d . . .
F4 F 0.2751(11) 0.7738(9) 0.5588(6) 0.154(5) Uani 1 1 d . . .
F5 F 0.3001(14) 0.6938(8) 0.4574(10) 0.208(8) Uani 1 1 d . . .
F6 F 0.1663(18) 0.7519(17) 0.3919(8) 0.265(10) Uani 1 1 d . . .
F11 F 0.7781(16) 0.8934(10) 0.2182(9) 0.203(8) Uani 1 1 d . . .
F12 F 0.9044(14) 1.0747(9) 0.2030(7) 0.198(7) Uani 1 1 d . . .
F13 F 0.6543(19) 0.8654(16) 0.1060(13) 0.349(16) Uani 1 1 d . . .
F14 F 0.684(2) 1.0143(16) 0.1797(12) 0.284(12) Uani 1 1 d . . .
F15 F 0.7746(18) 1.0455(16) 0.0904(8) 0.278(12) Uani 1 1 d . . .
F16 F 0.876(2) 0.9233(13) 0.1317(10) 0.273(12) Uani 1 1 d . . .
N1 N 0.5980(9) 0.7234(7) -0.4047(5) 0.062(3) Uani 1 1 d . . .
N01 N 0.436(4) 0.765(2) -0.123(2) 0.31(2) Uani 1 1 d . . .
N2 N 0.6813(8) 0.5966(7) -0.4384(4) 0.053(2) Uani 1 1 d . . .
C1 C 0.3298(10) 0.4311(10) -0.3640(6) 0.061(3) Uani 1 1 d . . .
C2 C 0.3691(9) 0.3655(8) -0.3854(5) 0.052(3) Uani 1 1 d . . .
C02 C 0.483(4) 0.842(3) -0.096(2) 0.217(16) Uani 1 1 d . . .
C3 C 0.3008(11) 0.2627(9) -0.3941(5) 0.064(3) Uani 1 1 d . . .
H3A H 0.3248 0.2175 -0.4105 0.076 Uiso 1 1 calc R . .
C03 C 0.567(5) 0.943(3) -0.066(2) 0.41(4) Uani 1 1 d . . .
H03A H 0.5406 0.9677 -0.0354 0.613 Uiso 1 1 calc R . .
H03B H 0.5743 0.9862 -0.0972 0.613 Uiso 1 1 calc R . .
H03C H 0.6416 0.9410 -0.0455 0.613 Uiso 1 1 calc R . .
C4 C 0.1996(12) 0.2289(12) -0.3786(6) 0.080(4) Uani 1 1 d . . .
C5 C 0.1616(13) 0.2948(15) -0.3554(7) 0.091(5) Uani 1 1 d . . .
H5A H 0.0935 0.2723 -0.3444 0.110 Uiso 1 1 calc R . .
C6 C 0.2268(12) 0.3952(13) -0.3487(6) 0.079(4) Uani 1 1 d . . .
H6A H 0.2012 0.4401 -0.3334 0.095 Uiso 1 1 calc R . .
C7 C 0.1250(18) 0.1213(15) -0.3858(11) 0.155(10) Uani 1 1 d . . .
H7A H 0.1604 0.0822 -0.4010 0.233 Uiso 1 1 calc R . .
H7B H 0.0496 0.1077 -0.4151 0.233 Uiso 1 1 calc R . .
H7C H 0.1169 0.1050 -0.3457 0.233 Uiso 1 1 calc R . .
C11 C 0.5444(14) 0.7817(9) -0.3938(7) 0.079(4) Uani 1 1 d . . .
H11A H 0.4772 0.7558 -0.3823 0.095 Uiso 1 1 calc R . .
C12 C 0.591(2) 0.8831(13) -0.4001(9) 0.112(6) Uani 1 1 d . . .
H12A H 0.5522 0.9231 -0.3936 0.135 Uiso 1 1 calc R . .
C13 C 0.688(2) 0.9224(11) -0.4150(8) 0.109(7) Uani 1 1 d . . .
H13A H 0.7179 0.9898 -0.4175 0.131 Uiso 1 1 calc R . .
C14 C 0.7440(15) 0.8633(10) -0.4268(7) 0.083(5) Uani 1 1 d . . .
C15 C 0.848(2) 0.8966(13) -0.4444(8) 0.112(7) Uani 1 1 d . . .
H15A H 0.8832 0.9636 -0.4466 0.134 Uiso 1 1 calc R . .
C16 C 0.8954(15) 0.8346(15) -0.4580(8) 0.108(7) Uani 1 1 d . . .
H16A H 0.9653 0.8601 -0.4669 0.129 Uiso 1 1 calc R . .
C17 C 0.8402(13) 0.7278(11) -0.4590(6) 0.075(4) Uani 1 1 d . . .
C18 C 0.8766(12) 0.6587(14) -0.4793(6) 0.086(5) Uani 1 1 d . . .
H18A H 0.9422 0.6790 -0.4926 0.104 Uiso 1 1 calc R . .
C19 C 0.8155(13) 0.5587(13) -0.4799(6) 0.080(4) Uani 1 1 d . . .
H19A H 0.8378 0.5109 -0.4945 0.096 Uiso 1 1 calc R . .
C20 C 0.7187(11) 0.5316(10) -0.4577(5) 0.064(3) Uani 1 1 d . . .
H20A H 0.6792 0.4649 -0.4565 0.076 Uiso 1 1 calc R . .
C21 C 0.7406(10) 0.6946(9) -0.4393(5) 0.058(3) Uani 1 1 d . . .
C22 C 0.6956(12) 0.7633(10) -0.4221(5) 0.066(4) Uani 1 1 d . . .
C110 C 0.4458(9) 0.3220(8) -0.2241(5) 0.047(3) Uani 1 1 d . . .
H11B H 0.4266 0.2748 -0.1957 0.056 Uiso 1 1 calc R . .
H11C H 0.3793 0.3019 -0.2619 0.056 Uiso 1 1 calc R . .
C111 C 0.3258(11) 0.4362(10) -0.1887(5) 0.062(3) Uani 1 1 d . . .
C112 C 0.3021(14) 0.5214(11) -0.1933(6) 0.078(4) Uani 1 1 d . . .
H11D H 0.3605 0.5810 -0.1941 0.094 Uiso 1 1 calc R . .
C113 C 0.1929(17) 0.5189(16) -0.1967(7) 0.097(6) Uani 1 1 d . . .
H11E H 0.1779 0.5762 -0.2008 0.116 Uiso 1 1 calc R . .
C114 C 0.1088(17) 0.434(2) -0.1943(9) 0.122(8) Uani 1 1 d . . .
H11F H 0.0366 0.4323 -0.1944 0.147 Uiso 1 1 calc R . .
C115 C 0.1308(15) 0.3479(16) -0.1916(10) 0.116(7) Uani 1 1 d . . .
H11G H 0.0711 0.2881 -0.1927 0.139 Uiso 1 1 calc R . .
C116 C 0.2394(14) 0.3493(12) -0.1873(8) 0.093(5) Uani 1 1 d . . .
H11H H 0.2536 0.2917 -0.1834 0.112 Uiso 1 1 calc R . .
C120 C 0.8305(10) 0.7347(7) -0.2516(5) 0.049(3) Uani 1 1 d . . .
H12B H 0.9063 0.7863 -0.2300 0.059 Uiso 1 1 calc R . .
H12C H 0.8054 0.7486 -0.2940 0.059 Uiso 1 1 calc R . .
C121 C 0.5474(12) 0.4514(10) -0.1041(6) 0.062(3) Uani 1 1 d . . .
C122 C 0.4936(15) 0.3893(14) -0.0664(7) 0.098(5) Uani 1 1 d . . .
H12D H 0.4172 0.3436 -0.0833 0.118 Uiso 1 1 calc R . .
C123 C 0.554(2) 0.3959(18) -0.0043(9) 0.124(7) Uani 1 1 d . . .
H12E H 0.5176 0.3559 0.0212 0.149 Uiso 1 1 calc R . .
C124 C 0.667(2) 0.461(2) 0.0202(8) 0.125(8) Uani 1 1 d . . .
H12F H 0.7077 0.4640 0.0620 0.149 Uiso 1 1 calc R . .
C125 C 0.7178(18) 0.5193(18) -0.0161(10) 0.127(7) Uani 1 1 d . . .
H12G H 0.7949 0.5632 0.0010 0.152 Uiso 1 1 calc R . .
C126 C 0.6599(13) 0.5166(13) -0.0776(7) 0.098(5) Uani 1 1 d . . .
H12H H 0.6974 0.5594 -0.1016 0.118 Uiso 1 1 calc R . .
C131 C 0.5039(9) 0.2004(7) -0.3011(5) 0.044(2) Uani 1 1 d . . .
C132 C 0.5409(11) 0.1944(9) -0.3524(6) 0.060(3) Uani 1 1 d . . .
H13B H 0.6029 0.2473 -0.3575 0.072 Uiso 1 1 calc R . .
C133 C 0.4849(15) 0.1083(12) -0.3968(7) 0.086(5) Uani 1 1 d . . .
H13C H 0.5079 0.1043 -0.4322 0.103 Uiso 1 1 calc R . .
C134 C 0.3968(14) 0.0308(11) -0.3880(8) 0.088(5) Uani 1 1 d . . .
H13D H 0.3602 -0.0266 -0.4176 0.105 Uiso 1 1 calc R . .
C135 C 0.3611(12) 0.0355(10) -0.3368(8) 0.082(4) Uani 1 1 d . . .
H13E H 0.3001 -0.0184 -0.3317 0.099 Uiso 1 1 calc R . .
C136 C 0.4148(10) 0.1199(8) -0.2922(6) 0.057(3) Uani 1 1 d . . .
H13F H 0.3915 0.1227 -0.2567 0.068 Uiso 1 1 calc R . .
C141 C 0.6590(10) 0.2828(8) -0.1780(5) 0.053(3) Uani 1 1 d . . .
C142 C 0.7675(12) 0.2911(12) -0.1780(7) 0.087(4) Uani 1 1 d . . .
H14A H 0.7954 0.3188 -0.2099 0.105 Uiso 1 1 calc R . .
C143 C 0.8368(16) 0.2593(15) -0.1320(10) 0.110(6) Uani 1 1 d . . .
H14B H 0.9094 0.2644 -0.1334 0.132 Uiso 1 1 calc R . .
C144 C 0.7981(19) 0.2215(15) -0.0856(9) 0.107(6) Uani 1 1 d . . .
H14C H 0.8452 0.2013 -0.0542 0.129 Uiso 1 1 calc R . .
C145 C 0.6926(18) 0.2118(13) -0.0829(8) 0.103(5) Uani 1 1 d . . .
H14D H 0.6670 0.1850 -0.0501 0.124 Uiso 1 1 calc R . .
C146 C 0.6210(13) 0.2426(11) -0.1302(7) 0.078(4) Uani 1 1 d . . .
H14E H 0.5476 0.2355 -0.1289 0.093 Uiso 1 1 calc R . .
C151 C 0.8082(11) 0.7817(8) -0.1273(6) 0.057(3) Uani 1 1 d . . .
C152 C 0.7456(15) 0.7613(13) -0.0867(8) 0.101(5) Uani 1 1 d . . .
H15B H 0.6665 0.7220 -0.1021 0.122 Uiso 1 1 calc R . .
C153 C 0.796(2) 0.7976(16) -0.0216(9) 0.126(7) Uani 1 1 d . . .
H15C H 0.7507 0.7870 0.0050 0.151 Uiso 1 1 calc R . .
C154 C 0.9135(16) 0.8484(12) 0.0012(7) 0.093(5) Uani 1 1 d . . .
H15D H 0.9501 0.8700 0.0442 0.112 Uiso 1 1 calc R . .
C155 C 0.9756(14) 0.8671(11) -0.0390(7) 0.084(4) Uani 1 1 d . . .
H15E H 1.0553 0.9041 -0.0234 0.100 Uiso 1 1 calc R . .
C156 C 0.9256(11) 0.8334(10) -0.1030(6) 0.065(3) Uani 1 1 d . . .
H15F H 0.9717 0.8458 -0.1293 0.077 Uiso 1 1 calc R . .
C161 C 0.7005(14) 0.8502(10) -0.2314(7) 0.080(4) Uani 1 1 d . . .
C162 C 0.5924(16) 0.8501(14) -0.2366(8) 0.103(6) Uani 1 1 d . . .
H16B H 0.5331 0.7917 -0.2349 0.124 Uiso 1 1 calc R . .
C163 C 0.570(2) 0.9359(19) -0.2443(11) 0.146(9) Uani 1 1 d . . .
H16C H 0.4984 0.9373 -0.2464 0.176 Uiso 1 1 calc R . .
C164 C 0.659(3) 1.0170(14) -0.2487(11) 0.137(9) Uani 1 1 d . . .
H16D H 0.6453 1.0747 -0.2536 0.164 Uiso 1 1 calc R . .
C165 C 0.765(2) 1.0218(19) -0.2468(11) 0.145(9) Uiso 1 1 d . . .
H16E H 0.8209 1.0794 -0.2520 0.174 Uiso 1 1 calc R . .
C166 C 0.7871(18) 0.9343(12) -0.2363(8) 0.107(6) Uani 1 1 d . . .
H16F H 0.8602 0.9346 -0.2329 0.129 Uiso 1 1 calc R . .
C171 C 0.9383(8) 0.6162(7) -0.1769(4) 0.038(2) Uani 1 1 d . . .
C172 C 0.8954(11) 0.5489(10) -0.1414(6) 0.076(4) Uani 1 1 d . . .
H17A H 0.8188 0.5032 -0.1569 0.091 Uiso 1 1 calc R . .
C173 C 0.9641(15) 0.5466(13) -0.0817(8) 0.098(5) Uiso 1 1 d . . .
H17B H 0.9331 0.4998 -0.0578 0.118 Uiso 1 1 calc R . .
C174 C 1.0762(12) 0.6127(10) -0.0585(6) 0.076(4) Uani 1 1 d . . .
H17C H 1.1225 0.6106 -0.0190 0.091 Uiso 1 1 calc R . .
C175 C 1.1205(12) 0.6822(12) -0.0936(6) 0.080(4) Uani 1 1 d . . .
H17D H 1.1968 0.7282 -0.0776 0.097 Uiso 1 1 calc R . .
C176 C 1.0527(10) 0.6846(9) -0.1524(5) 0.059(3) Uani 1 1 d . . .
H17E H 1.0836 0.7323 -0.1759 0.071 Uiso 1 1 calc R . .
C181 C 0.9432(10) 0.6251(8) -0.3020(5) 0.049(3) Uani 1 1 d . . .
C182 C 0.9447(11) 0.5380(9) -0.3271(5) 0.056(3) Uani 1 1 d . . .
H18B H 0.8899 0.4777 -0.3241 0.067 Uiso 1 1 calc R . .
C183 C 1.0250(12) 0.5383(11) -0.3562(6) 0.070(4) Uani 1 1 d . . .
H18C H 1.0251 0.4788 -0.3720 0.084 Uiso 1 1 calc R . .
C184 C 1.1026(14) 0.6241(15) -0.3617(7) 0.090(5) Uani 1 1 d . . .
H18D H 1.1568 0.6237 -0.3814 0.107 Uiso 1 1 calc R . .
C185 C 1.1043(14) 0.7145(14) -0.3386(7) 0.097(5) Uani 1 1 d . . .
H18E H 1.1584 0.7740 -0.3432 0.116 Uiso 1 1 calc R . .
C186 C 1.0241(12) 0.7145(9) -0.3085(6) 0.069(4) Uani 1 1 d . . .
H18F H 1.0244 0.7743 -0.2926 0.083 Uiso 1 1 calc R . .

loop_
_atom_site_aniso_label
_atom_site_aniso_U_11
_atom_site_aniso_U_22
_atom_site_aniso_U_33
_atom_site_aniso_U_23
_atom_site_aniso_U_13
_atom_site_aniso_U_12
Pt 0.0491(3) 0.0429(3) 0.0468(3) 0.00664(18) 0.00023(19) 0.0185(2)
Ag1 0.0471(5) 0.0432(5) 0.0691(6) -0.0014(5) 0.0094(5) 0.0177(4)
Ag1' 0.058(10) 0.024(8) 0.064(10) 0.015(8) 0.032(9) 0.018(7)
Ag2 0.0404(5) 0.0382(4) 0.0512(5) 0.0024(4) 0.0080(4) 0.0096(4)
Sb1 0.0856(7) 0.0586(6) 0.1024(8) 0.0001(5) 0.0417(6) 0.0204(5)
Sb2 0.1469(13) 0.0728(8) 0.1529(13) -0.0101(8) 0.0976(11) -0.0295(8)
S1 0.063(2) 0.067(2) 0.066(2) 0.0035(16) 0.0097(16) 0.0336(17)
S2 0.0517(17) 0.0426(15) 0.0490(16) 0.0079(12) 0.0046(13) 0.0182(13)
P1 0.0500(17) 0.0474(16) 0.0512(17) 0.0024(13) 0.0122(14) 0.0229(14)
P2 0.0404(15) 0.0353(14) 0.0455(15) 0.0029(11) 0.0107(12) 0.0120(12)
P3 0.0570(19) 0.0458(17) 0.0592(19) -0.0040(14) 0.0011(15) 0.0243(15)
P4 0.0391(15) 0.0333(14) 0.0384(14) 0.0045(11) 0.0025(11) 0.0105(12)
F1 0.142(9) 0.068(6) 0.170(10) 0.014(6) 0.091(8) 0.009(6)
F2 0.156(11) 0.080(7) 0.256(15) -0.048(8) 0.121(11) -0.032(7)
F3 0.148(11) 0.125(9) 0.271(16) 0.004(10) 0.095(11) 0.073(9)
F4 0.143(10) 0.156(11) 0.133(9) 0.057(8) 0.040(8) 0.023(8)
F5 0.220(15) 0.080(7) 0.40(2) 0.036(11) 0.210(17) 0.063(9)
F6 0.25(2) 0.32(3) 0.147(14) 0.008(15) 0.078(14) 0.023(19)
F11 0.272(19) 0.119(10) 0.29(2) 0.090(12) 0.208(17) 0.070(11)
F12 0.233(16) 0.093(8) 0.181(13) -0.026(8) 0.079(12) -0.041(9)
F13 0.23(2) 0.23(2) 0.39(3) -0.07(2) 0.11(2) -0.135(17)
F14 0.38(3) 0.27(2) 0.39(3) 0.19(2) 0.29(3) 0.22(2)
F15 0.242(19) 0.30(2) 0.183(16) 0.107(16) 0.072(14) -0.027(18)
F16 0.34(3) 0.201(16) 0.32(2) -0.030(16) 0.26(2) 0.053(17)
N1 0.066(7) 0.047(6) 0.055(6) 0.007(5) -0.005(5) 0.018(5)
N01 0.36(5) 0.15(3) 0.42(6) -0.04(3) 0.20(4) 0.04(3)
N2 0.058(6) 0.054(6) 0.039(5) 0.016(4) 0.001(4) 0.022(5)
C1 0.045(7) 0.073(8) 0.053(7) 0.008(6) 0.000(6) 0.020(6)
C2 0.035(6) 0.052(7) 0.052(7) 0.017(5) 0.002(5) 0.005(5)
C02 0.22(4) 0.15(3) 0.26(4) 0.03(3) 0.05(3) 0.07(3)
C3 0.055(8) 0.061(8) 0.052(7) 0.007(6) 0.001(6) 0.009(6)
C03 0.55(10) 0.17(4) 0.39(7) -0.07(4) 0.04(7) 0.10(5)
C4 0.047(8) 0.097(11) 0.058(8) 0.020(8) -0.001(6) -0.003(8)
C5 0.054(9) 0.134(16) 0.067(10) 0.016(10) 0.004(7) 0.026(11)
C6 0.057(9) 0.107(13) 0.068(9) 0.007(8) 0.013(7) 0.032(9)
C7 0.111(16) 0.121(17) 0.16(2) 0.050(15) 0.008(14) -0.018(13)
C11 0.094(11) 0.049(8) 0.091(10) 0.008(7) 0.008(8) 0.038(8)
C12 0.135(18) 0.063(11) 0.117(15) 0.008(10) 0.008(13) 0.038(12)
C13 0.17(2) 0.033(8) 0.091(12) 0.003(8) 0.002(13) 0.034(11)
C14 0.095(12) 0.049(8) 0.068(9) 0.011(7) 0.007(8) -0.003(8)
C15 0.130(18) 0.064(11) 0.084(12) 0.021(9) -0.012(11) 0.005(12)
C16 0.070(11) 0.097(14) 0.087(12) 0.033(10) -0.006(9) -0.024(10)
C17 0.072(10) 0.075(10) 0.051(8) 0.006(7) 0.002(7) 0.012(8)
C18 0.051(8) 0.128(15) 0.048(8) 0.025(9) 0.005(6) 0.005(9)
C19 0.069(10) 0.121(14) 0.050(8) 0.013(8) 0.008(7) 0.045(10)
C20 0.063(8) 0.069(8) 0.051(7) 0.021(6) 0.006(6) 0.024(7)
C21 0.044(7) 0.061(8) 0.045(6) 0.014(6) -0.006(5) 0.005(6)
C22 0.075(9) 0.060(8) 0.042(7) 0.013(6) -0.008(6) 0.021(7)
C110 0.039(6) 0.043(6) 0.053(6) 0.001(5) 0.009(5) 0.014(5)
C111 0.062(8) 0.083(9) 0.045(7) 0.002(6) 0.013(6) 0.037(8)
C112 0.098(11) 0.084(10) 0.061(8) 0.005(7) 0.014(8) 0.053(9)
C113 0.101(13) 0.156(18) 0.076(10) 0.015(11) 0.027(10) 0.098(14)
C114 0.072(12) 0.21(3) 0.103(14) 0.008(15) 0.032(11) 0.074(16)
C115 0.066(11) 0.125(16) 0.167(19) -0.003(13) 0.051(11) 0.038(11)
C116 0.075(10) 0.083(11) 0.129(14) -0.001(10) 0.041(10) 0.033(9)
C120 0.058(7) 0.033(6) 0.052(6) 0.007(5) 0.008(5) 0.018(5)
C121 0.074(9) 0.068(8) 0.051(7) 0.000(6) 0.021(7) 0.038(7)
C122 0.093(12) 0.136(15) 0.063(10) 0.023(10) 0.019(9) 0.046(11)
C123 0.16(2) 0.17(2) 0.077(13) 0.036(13) 0.046(14) 0.091(18)
C124 0.117(17) 0.21(3) 0.053(10) -0.014(13) 0.011(11) 0.087(18)
C125 0.087(14) 0.17(2) 0.093(14) -0.002(14) -0.021(12) 0.055(14)
C126 0.068(10) 0.104(13) 0.083(11) -0.008(9) -0.018(8) 0.022(9)
C131 0.045(6) 0.038(6) 0.045(6) 0.002(5) 0.010(5) 0.014(5)
C132 0.064(8) 0.056(7) 0.069(8) 0.010(6) 0.031(7) 0.026(6)
C133 0.113(13) 0.085(11) 0.074(10) -0.009(8) 0.031(9) 0.056(11)
C134 0.077(10) 0.054(9) 0.109(13) -0.032(8) 0.011(9) 0.016(8)
C135 0.058(8) 0.045(8) 0.114(12) -0.014(8) 0.014(8) -0.001(6)
C136 0.050(7) 0.044(6) 0.069(8) -0.002(6) 0.019(6) 0.011(6)
C141 0.055(7) 0.041(6) 0.060(7) 0.006(5) 0.008(6) 0.024(6)
C142 0.062(9) 0.115(13) 0.089(11) 0.019(9) 0.009(8) 0.050(9)
C143 0.083(12) 0.144(17) 0.115(15) 0.006(13) 0.006(11) 0.076(12)
C144 0.112(16) 0.123(16) 0.087(13) 0.003(11) -0.010(11) 0.077(14)
C145 0.122(16) 0.101(13) 0.073(11) 0.029(9) 0.018(10) 0.037(12)
C146 0.066(9) 0.083(10) 0.078(9) 0.029(8) 0.012(7) 0.026(8)
C151 0.066(8) 0.048(7) 0.055(7) 0.001(5) 0.019(6) 0.022(6)
C152 0.081(11) 0.109(13) 0.093(12) -0.007(10) 0.024(10) 0.017(10)
C153 0.130(18) 0.154(19) 0.077(12) -0.004(12) 0.043(12) 0.030(15)
C154 0.108(14) 0.092(12) 0.052(9) -0.014(8) 0.004(9) 0.026(10)
C155 0.089(11) 0.083(10) 0.058(9) -0.007(7) 0.006(8) 0.023(9)
C156 0.053(8) 0.073(9) 0.060(8) -0.001(6) 0.015(6) 0.018(7)
C161 0.101(12) 0.053(8) 0.079(10) 0.003(7) 0.002(8) 0.043(9)
C162 0.109(13) 0.115(14) 0.110(13) 0.020(10) 0.016(10) 0.084(12)
C163 0.16(2) 0.15(2) 0.17(2) 0.017(18) 0.027(17) 0.12(2)
C164 0.20(3) 0.051(10) 0.149(19) 0.017(11) 0.046(18) 0.050(14)
C166 0.133(16) 0.063(10) 0.107(13) 0.015(9) -0.004(11) 0.047(11)
C171 0.040(6) 0.030(5) 0.038(5) 0.005(4) 0.005(4) 0.013(5)
C172 0.051(8) 0.084(10) 0.049(7) 0.021(7) -0.005(6) -0.008(7)
C174 0.079(10) 0.071(9) 0.049(7) 0.016(7) -0.011(7) 0.018(8)
C175 0.060(8) 0.098(11) 0.054(8) -0.002(8) -0.008(7) 0.018(8)
C176 0.048(7) 0.062(7) 0.046(7) 0.010(6) 0.001(5) 0.007(6)
C181 0.052(7) 0.050(7) 0.034(5) 0.004(5) 0.005(5) 0.014(6)
C182 0.060(8) 0.056(7) 0.047(6) 0.008(5) 0.003(6) 0.025(6)
C183 0.076(10) 0.080(10) 0.049(7) -0.001(7) 0.012(7) 0.032(8)
C184 0.085(11) 0.124(15) 0.071(10) 0.021(10) 0.036(9) 0.044(11)
C185 0.088(12) 0.106(13) 0.082(11) 0.019(10) 0.040(9) 0.010(10)
C186 0.075(9) 0.053(8) 0.060(8) -0.003(6) 0.026(7) 0.000(7)

loop_
_atom_type_symbol
_atom_type_description
_atom_type_scat_dispersion_real
_atom_type_scat_dispersion_imag
_atom_type_scat_source
C C 0.0033 0.0016 'International Tables Vol C Tables 4.2.6.8 and 6.1.1.4'
H H 0.0000 0.0000 'International Tables Vol C Tables 4.2.6.8 and 6.1.1.4'
N N 0.0061 0.0033 'International Tables Vol C Tables 4.2.6.8 and 6.1.1.4'
F F 0.0171 0.0103 'International Tables Vol C Tables 4.2.6.8 and 6.1.1.4'
P P 0.1023 0.0942 'International Tables Vol C Tables 4.2.6.8 and 6.1.1.4'
S S 0.1246 0.1234 'International Tables Vol C Tables 4.2.6.8 and 6.1.1.4'
Ag Ag -0.8971 1.1015 'International Tables Vol C Tables 4.2.6.8 and 6.1.1.4'
Sb Sb -0.5866 1.5461 'International Tables Vol C Tables 4.2.6.8 and 6.1.1.4'
Pt Pt -1.7033 8.3905 'International Tables Vol C Tables 4.2.6.8 and 6.1.1.4'

loop_
_geom_angle_atom_site_label_1
_geom_angle_atom_site_label_2
_geom_angle_atom_site_label_3
_geom_angle
_geom_angle_site_symmetry_1
_geom_angle_site_symmetry_3
_geom_angle_publ_flag
N2 Pt N1 79.9(4) . . ?
N2 Pt S2 95.1(3) . . ?
N1 Pt S2 173.6(3) . . ?
N2 Pt S1 175.4(3) . . ?
N1 Pt S1 95.7(3) . . ?
S2 Pt S1 89.32(12) . . ?
N2 Pt Ag1' 127.6(4) . . ?
N1 Pt Ag1' 80.6(4) . . ?
S2 Pt Ag1' 105.7(3) . . ?
S1 Pt Ag1' 49.5(3) . . ?
N2 Pt Ag2 91.8(2) . . ?
N1 Pt Ag2 128.6(3) . . ?
S2 Pt Ag2 55.12(7) . . ?
S1 Pt Ag2 89.66(8) . . ?
Ag1' Pt Ag2 64.8(3) . . ?
Ag1' Ag1 P3 56.1(9) . . ?
Ag1' Ag1 P1 165.6(9) . . ?
P3 Ag1 P1 135.68(11) . . ?
Ag1' Ag1 S1 58.8(9) . . ?
P3 Ag1 S1 114.80(11) . . ?
P1 Ag1 S1 109.30(11) . . ?
Ag1' Ag1 Ag2 98.5(8) . . ?
P3 Ag1 Ag2 95.74(8) . . ?
P1 Ag1 Ag2 88.91(7) . . ?
S1 Ag1 Ag2 89.20(8) . . ?
Ag1 Ag1' P3 96.8(11) . . ?
Ag1 Ag1' S1 96.1(10) . . ?
P3 Ag1' S1 166.2(9) . . ?
Ag1 Ag1' Pt 113.2(9) . . ?
P3 Ag1' Pt 119.9(7) . . ?
S1 Ag1' Pt 49.5(3) . . ?
Ag1 Ag1' Ag2 61.9(7) . . ?
P3 Ag1' Ag2 94.3(5) . . ?
S1 Ag1' Ag2 87.5(5) . . ?
Pt Ag1' Ag2 61.7(3) . . ?
P4 Ag2 P2 134.69(9) . . ?
P4 Ag2 S2 129.04(9) . . ?
P2 Ag2 S2 96.04(9) . . ?
P4 Ag2 Ag1 87.11(7) . . ?
P2 Ag2 Ag1 94.06(7) . . ?
S2 Ag2 Ag1 94.99(7) . . ?
P4 Ag2 Pt 91.32(6) . . ?
P2 Ag2 Pt 131.41(7) . . ?
S2 Ag2 Pt 43.85(6) . . ?
Ag1 Ag2 Pt 69.71(3) . . ?
P4 Ag2 Ag1' 77.9(3) . . ?
P2 Ag2 Ag1' 112.9(3) . . ?
S2 Ag2 Ag1' 87.5(3) . . ?
Ag1 Ag2 Ag1' 19.6(3) . . ?
Pt Ag2 Ag1' 53.5(3) . . ?
F6 Sb1 F3 95.1(10) . . ?
F6 Sb1 F5 84.6(10) . . ?
F3 Sb1 F5 178.5(6) . . ?
F6 Sb1 F2 91.8(8) . . ?
F3 Sb1 F2 88.9(6) . . ?
F5 Sb1 F2 92.6(6) . . ?
F6 Sb1 F1 91.7(8) . . ?
F3 Sb1 F1 89.2(5) . . ?
F5 Sb1 F1 89.3(5) . . ?
F2 Sb1 F1 176.2(5) . . ?
F6 Sb1 F4 177.1(9) . . ?
F3 Sb1 F4 87.3(7) . . ?
F5 Sb1 F4 93.0(8) . . ?
F2 Sb1 F4 89.8(6) . . ?
F1 Sb1 F4 86.8(5) . . ?
F14 Sb2 F13 90.0(12) . . ?
F14 Sb2 F12 90.9(11) . . ?
F13 Sb2 F12 179.1(11) . . ?
F14 Sb2 F16 177.7(10) . . ?
F13 Sb2 F16 90.5(11) . . ?
F12 Sb2 F16 88.5(9) . . ?
F14 Sb2 F15 90.1(10) . . ?
F13 Sb2 F15 92.2(11) . . ?
F12 Sb2 F15 87.9(8) . . ?
F16 Sb2 F15 92.1(10) . . ?
F14 Sb2 F11 89.1(7) . . ?
F13 Sb2 F11 86.7(10) . . ?
F12 Sb2 F11 93.3(8) . . ?
F16 Sb2 F11 88.8(8) . . ?
F15 Sb2 F11 178.6(8) . . ?
C1 S1 Ag1' 123.2(6) . . ?
C1 S1 Pt 103.8(4) . . ?
Ag1' S1 Pt 81.0(4) . . ?
C1 S1 Ag1 98.8(4) . . ?
Ag1' S1 Ag1 25.1(4) . . ?
Pt S1 Ag1 92.23(11) . . ?
C2 S2 Pt 103.8(4) . . ?
C2 S2 Ag2 102.2(4) . . ?
Pt S2 Ag2 81.03(9) . . ?
C111 P1 C121 105.5(6) . . ?
C111 P1 C110 104.1(5) . . ?
C121 P1 C110 104.3(5) . . ?
C111 P1 Ag1 108.9(4) . . ?
C121 P1 Ag1 117.7(5) . . ?
C110 P1 Ag1 115.1(4) . . ?
C141 P2 C131 101.5(5) . . ?
C141 P2 C110 107.3(5) . . ?
C131 P2 C110 102.2(5) . . ?
C141 P2 Ag2 120.1(4) . . ?
C131 P2 Ag2 113.3(4) . . ?
C110 P2 Ag2 110.6(4) . . ?
C161 P3 C120 105.1(7) . . ?
C161 P3 C151 100.0(6) . . ?
C120 P3 C151 107.7(5) . . ?
C161 P3 Ag1' 93.6(7) . . ?
C120 P3 Ag1' 103.3(6) . . ?
C151 P3 Ag1' 141.4(6) . . ?
C161 P3 Ag1 115.2(5) . . ?
C120 P3 Ag1 110.3(4) . . ?
C151 P3 Ag1 117.4(4) . . ?
Ag1' P3 Ag1 27.0(4) . . ?
C181 P4 C171 101.4(5) . . ?
C181 P4 C120 105.5(5) . . ?
C171 P4 C120 104.5(5) . . ?
C181 P4 Ag2 114.6(4) . . ?
C171 P4 Ag2 113.5(3) . . ?
C120 P4 Ag2 115.8(4) . . ?
C11 N1 C22 118.9(11) . . ?
C11 N1 Pt 127.8(10) . . ?
C22 N1 Pt 113.3(8) . . ?
C20 N2 C21 118.3(11) . . ?
C20 N2 Pt 128.9(8) . . ?
C21 N2 Pt 112.6(8) . . ?
C2 C1 C6 119.3(13) . . ?
C2 C1 S1 120.5(9) . . ?
C6 C1 S1 120.1(11) . . ?
C1 C2 C3 118.9(11) . . ?
C1 C2 S2 121.0(9) . . ?
C3 C2 S2 120.1(10) . . ?
N01 C02 C03 166(6) . . ?
C4 C3 C2 120.8(14) . . ?
C4 C3 H3A 119.6 . . ?
C2 C3 H3A 119.6 . . ?
C02 C03 H03A 109.5 . . ?
C02 C03 H03B 109.5 . . ?
H03A C03 H03B 109.5 . . ?
C02 C03 H03C 109.5 . . ?
H03A C03 H03C 109.5 . . ?
H03B C03 H03C 109.5 . . ?
C3 C4 C5 120.4(15) . . ?
C3 C4 C7 123.2(18) . . ?
C5 C4 C7 116.4(17) . . ?
C4 C5 C6 118.6(15) . . ?
C4 C5 H5A 120.7 . . ?
C6 C5 H5A 120.7 . . ?
C5 C6 C1 121.9(15) . . ?
C5 C6 H6A 119.0 . . ?
C1 C6 H6A 119.0 . . ?
C4 C7 H7A 109.5 . . ?
C4 C7 H7B 109.5 . . ?
H7A C7 H7B 109.5 . . ?
C4 C7 H7C 109.5 . . ?
H7A C7 H7C 109.5 . . ?
H7B C7 H7C 109.5 . . ?
N1 C11 C12 119.3(16) . . ?
N1 C11 H11A 120.3 . . ?
C12 C11 H11A 120.3 . . ?
C13 C12 C11 121.7(19) . . ?
C13 C12 H12A 119.1 . . ?
C11 C12 H12A 119.1 . . ?
C12 C13 C14 119.8(16) . . ?
C12 C13 H13A 120.1 . . ?
C14 C13 H13A 120.1 . . ?
C13 C14 C22 117.8(17) . . ?
C13 C14 C15 125.0(16) . . ?
C22 C14 C15 117.2(17) . . ?
C16 C15 C14 122.2(17) . . ?
C16 C15 H15A 118.9 . . ?
C14 C15 H15A 118.9 . . ?
C15 C16 C17 121.6(18) . . ?
C15 C16 H16A 119.2 . . ?
C17 C16 H16A 119.2 . . ?
C18 C17 C21 118.6(14) . . ?
C18 C17 C16 124.8(17) . . ?
C21 C17 C16 116.6(16) . . ?
C17 C18 C19 119.9(14) . . ?
C17 C18 H18A 120.1 . . ?
C19 C18 H18A 120.1 . . ?
C18 C19 C20 118.1(15) . . ?
C18 C19 H19A 121.0 . . ?
C20 C19 H19A 121.0 . . ?
N2 C20 C19 123.1(13) . . ?
N2 C20 H20A 118.4 . . ?
C19 C20 H20A 118.4 . . ?
N2 C21 C17 122.0(13) . . ?
N2 C21 C22 117.8(12) . . ?
C17 C21 C22 120.2(12) . . ?
N1 C22 C14 122.4(14) . . ?
N1 C22 C21 115.5(11) . . ?
C14 C22 C21 121.9(15) . . ?
P2 C110 P1 114.2(6) . . ?
P2 C110 H11B 108.7 . . ?
P1 C110 H11B 108.7 . . ?
P2 C110 H11C 108.7 . . ?
P1 C110 H11C 108.7 . . ?
H11B C110 H11C 107.6 . . ?
C116 C111 C112 118.8(13) . . ?
C116 C111 P1 123.1(11) . . ?
C112 C111 P1 118.1(12) . . ?
C113 C112 C111 121.0(16) . . ?
C113 C112 H11D 119.5 . . ?
C111 C112 H11D 119.5 . . ?
C114 C113 C112 120.0(17) . . ?
C114 C113 H11E 120.0 . . ?
C112 C113 H11E 120.0 . . ?
C113 C114 C115 119.2(16) . . ?
C113 C114 H11F 120.4 . . ?
C115 C114 H11F 120.4 . . ?
C116 C115 C114 121.5(18) . . ?
C116 C115 H11G 119.3 . . ?
C114 C115 H11G 119.3 . . ?
C111 C116 C115 119.4(16) . . ?
C111 C116 H11H 120.3 . . ?
C115 C116 H11H 120.3 . . ?
P3 C120 P4 114.2(6) . . ?
P3 C120 H12B 108.7 . . ?
P4 C120 H12B 108.7 . . ?
P3 C120 H12C 108.7 . . ?
P4 C120 H12C 108.7 . . ?
H12B C120 H12C 107.6 . . ?
C126 C121 C122 118.2(14) . . ?
C126 C121 P1 120.7(11) . . ?
C122 C121 P1 121.1(11) . . ?
C123 C122 C121 119.7(18) . . ?
C123 C122 H12D 120.2 . . ?
C121 C122 H12D 120.2 . . ?
C124 C123 C122 120(2) . . ?
C124 C123 H12E 119.8 . . ?
C122 C123 H12E 119.8 . . ?
C125 C124 C123 119.6(19) . . ?
C125 C124 H12F 120.2 . . ?
C123 C124 H12F 120.2 . . ?
C124 C125 C126 122(2) . . ?
C124 C125 H12G 119.1 . . ?
C126 C125 H12G 119.1 . . ?
C121 C126 C125 120.3(18) . . ?
C121 C126 H12H 119.9 . . ?
C125 C126 H12H 119.9 . . ?
C132 C131 C136 120.1(10) . . ?
C132 C131 P2 119.9(9) . . ?
C136 C131 P2 120.0(8) . . ?
C131 C132 C133 119.5(12) . . ?
C131 C132 H13B 120.2 . . ?
C133 C132 H13B 120.2 . . ?
C134 C133 C132 119.8(14) . . ?
C134 C133 H13C 120.1 . . ?
C132 C133 H13C 120.1 . . ?
C133 C134 C135 121.1(13) . . ?
C133 C134 H13D 119.5 . . ?
C135 C134 H13D 119.5 . . ?
C134 C135 C136 120.3(13) . . ?
C134 C135 H13E 119.8 . . ?
C136 C135 H13E 119.8 . . ?
C135 C136 C131 119.2(12) . . ?
C135 C136 H13F 120.4 . . ?
C131 C136 H13F 120.4 . . ?
C146 C141 C142 117.7(12) . . ?
C146 C141 P2 124.3(10) . . ?
C142 C141 P2 117.8(10) . . ?
C141 C142 C143 121.9(16) . . ?
C141 C142 H14A 119.1 . . ?
C143 C142 H14A 119.1 . . ?
C144 C143 C142 119.2(17) . . ?
C144 C143 H14B 120.4 . . ?
C142 C143 H14B 120.4 . . ?
C143 C144 C145 121.6(17) . . ?
C143 C144 H14C 119.2 . . ?
C145 C144 H14C 119.2 . . ?
C144 C145 C146 119.4(17) . . ?
C144 C145 H14D 120.3 . . ?
C146 C145 H14D 120.3 . . ?
C141 C146 C145 120.2(15) . . ?
C141 C146 H14E 119.9 . . ?
C145 C146 H14E 119.9 . . ?
C152 C151 C156 117.9(13) . . ?
C152 C151 P3 117.1(11) . . ?
C156 C151 P3 124.9(10) . . ?
C151 C152 C153 122.2(16) . . ?
C151 C152 H15B 118.9 . . ?
C153 C152 H15B 118.9 . . ?
C154 C153 C152 118.3(17) . . ?
C154 C153 H15C 120.8 . . ?
C152 C153 H15C 120.8 . . ?
C155 C154 C153 119.1(15) . . ?
C155 C154 H15D 120.4 . . ?
C153 C154 H15D 120.4 . . ?
C154 C155 C156 122.5(15) . . ?
C154 C155 H15E 118.8 . . ?
C156 C155 H15E 118.8 . . ?
C151 C156 C155 119.7(13) . . ?
C151 C156 H15F 120.1 . . ?
C155 C156 H15F 120.1 . . ?
C166 C161 C162 120.0(14) . . ?
C166 C161 P3 121.4(13) . . ?
C162 C161 P3 118.4(13) . . ?
C161 C162 C163 121(2) . . ?
C161 C162 H16B 119.5 . . ?
C163 C162 H16B 119.5 . . ?
C164 C163 C162 116(2) . . ?
C164 C163 H16C 121.8 . . ?
C162 C163 H16C 121.8 . . ?
C165 C164 C163 126(2) . . ?
C165 C164 H16D 117.0 . . ?
C163 C164 H16D 117.0 . . ?
C164 C165 C166 117(2) . . ?
C164 C165 H16E 121.6 . . ?
C166 C165 H16E 121.6 . . ?
C161 C166 C165 120(2) . . ?
C161 C166 H16F 120.2 . . ?
C165 C166 H16F 120.2 . . ?
C172 C171 C176 118.5(10) . . ?
C172 C171 P4 119.4(8) . . ?
C176 C171 P4 122.1(8) . . ?
C171 C172 C173 121.0(12) . . ?
C171 C172 H17A 119.5 . . ?
C173 C172 H17A 119.5 . . ?
C174 C173 C172 120.1(15) . . ?
C174 C173 H17B 119.9 . . ?
C172 C173 H17B 119.9 . . ?
C173 C174 C175 119.6(13) . . ?
C173 C174 H17C 120.2 . . ?
C175 C174 H17C 120.2 . . ?
C174 C175 C176 120.4(13) . . ?
C174 C175 H17D 119.8 . . ?
C176 C175 H17D 119.8 . . ?
C175 C176 C171 120.4(11) . . ?
C175 C176 H17E 119.8 . . ?
C171 C176 H17E 119.8 . . ?
C182 C181 C186 118.0(11) . . ?
C182 C181 P4 117.3(9) . . ?
C186 C181 P4 124.3(9) . . ?
C183 C182 C181 121.8(12) . . ?
C183 C182 H18B 119.1 . . ?
C181 C182 H18B 119.1 . . ?
C184 C183 C182 119.8(14) . . ?
C184 C183 H18C 120.1 . . ?
C182 C183 H18C 120.1 . . ?
C183 C184 C185 121.3(15) . . ?
C183 C184 H18D 119.3 . . ?
C185 C184 H18D 119.3 . . ?
C186 C185 C184 119.0(15) . . ?
C186 C185 H18E 120.5 . . ?
C184 C185 H18E 120.5 . . ?
C185 C186 C181 120.1(13) . . ?
C185 C186 H18F 120.0 . . ?
C181 C186 H18F 120.0 . . ?

loop_
_geom_bond_atom_site_label_1
_geom_bond_atom_site_label_2
_geom_bond_distance
_geom_bond_site_symmetry_2
_geom_bond_publ_flag
Pt N2 2.049(10) . ?
Pt N1 2.071(10) . ?
Pt S2 2.263(3) . ?
Pt S1 2.266(3) . ?
Pt Ag1' 2.943(16) . ?
Pt Ag2 3.2261(9) . ?
Ag1 Ag1' 1.124(16) . ?
Ag1 P3 2.455(3) . ?
Ag1 P1 2.477(3) . ?
Ag1 S1 2.633(3) . ?
Ag1 Ag2 2.9567(12) . ?
Ag1' P3 2.053(17) . ?
Ag1' S1 2.265(18) . ?
Ag1' Ag2 3.315(14) . ?
Ag2 P4 2.464(3) . ?
Ag2 P2 2.514(3) . ?
Ag2 S2 2.679(3) . ?
Sb1 F6 1.709(17) . ?
Sb1 F3 1.819(10) . ?
Sb1 F5 1.822(11) . ?
Sb1 F2 1.849(10) . ?
Sb1 F1 1.851(9) . ?
Sb1 F4 1.858(12) . ?
Sb2 F14 1.776(17) . ?
Sb2 F13 1.801(17) . ?
Sb2 F12 1.810(12) . ?
Sb2 F16 1.823(17) . ?
Sb2 F15 1.844(17) . ?
Sb2 F11 1.847(14) . ?
S1 C1 1.776(13) . ?
S2 C2 1.774(11) . ?
P1 C111 1.818(13) . ?
P1 C121 1.825(12) . ?
P1 C110 1.844(10) . ?
P2 C141 1.821(11) . ?
P2 C131 1.838(10) . ?
P2 C110 1.838(10) . ?
P3 C161 1.809(13) . ?
P3 C120 1.832(12) . ?
P3 C151 1.833(12) . ?
P4 C181 1.818(11) . ?
P4 C171 1.832(9) . ?
P4 C120 1.842(10) . ?
N1 C11 1.334(16) . ?
N1 C22 1.361(17) . ?
N01 C02 1.13(4) . ?
N2 C20 1.322(15) . ?
N2 C21 1.364(14) . ?
C1 C2 1.367(17) . ?
C1 C6 1.394(18) . ?
C2 C3 1.415(16) . ?
C02 C03 1.47(5) . ?
C3 C4 1.374(18) . ?
C3 H3A 0.9300 . ?
C03 H03A 0.9600 . ?
C03 H03B 0.9600 . ?
C03 H03C 0.9600 . ?
C4 C5 1.38(2) . ?
C4 C7 1.49(2) . ?
C5 C6 1.38(2) . ?
C5 H5A 0.9300 . ?
C6 H6A 0.9300 . ?
C7 H7A 0.9600 . ?
C7 H7B 0.9600 . ?
C7 H7C 0.9600 . ?
C11 C12 1.42(2) . ?
C11 H11A 0.9300 . ?
C12 C13 1.32(3) . ?
C12 H12A 0.9300 . ?
C13 C14 1.38(2) . ?
C13 H13A 0.9300 . ?
C14 C22 1.389(18) . ?
C14 C15 1.43(3) . ?
C15 C16 1.34(3) . ?
C15 H15A 0.9300 . ?
C16 C17 1.46(2) . ?
C16 H16A 0.9300 . ?
C17 C18 1.37(2) . ?
C17 C21 1.408(19) . ?
C18 C19 1.39(2) . ?
C18 H18A 0.9300 . ?
C19 C20 1.410(18) . ?
C19 H19A 0.9300 . ?
C20 H20A 0.9300 . ?
C21 C22 1.424(18) . ?
C110 H11B 0.9700 . ?
C110 H11C 0.9700 . ?
C111 C116 1.365(19) . ?
C111 C112 1.390(18) . ?
C112 C113 1.39(2) . ?
C112 H11D 0.9300 . ?
C113 C114 1.34(3) . ?
C113 H11E 0.9300 . ?
C114 C115 1.39(3) . ?
C114 H11F 0.9300 . ?
C115 C116 1.38(2) . ?
C115 H11G 0.9300 . ?
C116 H11H 0.9300 . ?
C120 H12B 0.9700 . ?
C120 H12C 0.9700 . ?
C121 C126 1.365(19) . ?
C121 C122 1.40(2) . ?
C122 C123 1.37(2) . ?
C122 H12D 0.9300 . ?
C123 C124 1.36(3) . ?
C123 H12E 0.9300 . ?
C124 C125 1.33(3) . ?
C124 H12F 0.9300 . ?
C125 C126 1.37(2) . ?
C125 H12G 0.9300 . ?
C126 H12H 0.9300 . ?
C131 C132 1.374(15) . ?
C131 C136 1.386(15) . ?
C132 C133 1.395(18) . ?
C132 H13B 0.9300 . ?
C133 C134 1.35(2) . ?
C133 H13C 0.9300 . ?
C134 C135 1.36(2) . ?
C134 H13D 0.9300 . ?
C135 C136 1.381(17) . ?
C135 H13E 0.9300 . ?
C136 H13F 0.9300 . ?
C141 C146 1.364(17) . ?
C141 C142 1.370(17) . ?
C142 C143 1.38(2) . ?
C142 H14A 0.9300 . ?
C143 C144 1.33(2) . ?
C143 H14B 0.9300 . ?
C144 C145 1.34(2) . ?
C144 H14C 0.9300 . ?
C145 C146 1.41(2) . ?
C145 H14D 0.9300 . ?
C146 H14E 0.9300 . ?
C151 C152 1.353(19) . ?
C151 C156 1.365(17) . ?
C152 C153 1.41(2) . ?
C152 H15B 0.9300 . ?
C153 C154 1.36(2) . ?
C153 H15C 0.9300 . ?
C154 C155 1.34(2) . ?
C154 H15D 0.9300 . ?
C155 C156 1.384(18) . ?
C155 H15E 0.9300 . ?
C156 H15F 0.9300 . ?
C161 C166 1.37(2) . ?
C161 C162 1.38(2) . ?
C162 C163 1.39(2) . ?
C162 H16B 0.9300 . ?
C163 C164 1.35(3) . ?
C163 H16C 0.9300 . ?
C164 C165 1.34(3) . ?
C164 H16D 0.9300 . ?
C165 C166 1.43(3) . ?
C165 H16E 0.9300 . ?
C166 H16F 0.9300 . ?
C171 C172 1.350(15) . ?
C171 C176 1.393(14) . ?
C172 C173 1.394(19) . ?
C172 H17A 0.9300 . ?
C173 C174 1.36(2) . ?
C173 H17B 0.9300 . ?
C174 C175 1.366(19) . ?
C174 H17C 0.9300 . ?
C175 C176 1.376(16) . ?
C175 H17D 0.9300 . ?
C176 H17E 0.9300 . ?
C181 C182 1.383(15) . ?
C181 C186 1.393(16) . ?
C182 C183 1.375(17) . ?
C182 H18B 0.9300 . ?
C183 C184 1.33(2) . ?
C183 H18C 0.9300 . ?
C184 C185 1.40(2) . ?
C184 H18D 0.9300 . ?
C185 C186 1.39(2) . ?
C185 H18E 0.9300 . ?
C186 H18F 0.9300 . ?
